data_7237369
loop_
_publ_author_name
'Jiang, Dongmei'
'Yang, Xiaoping'
'Zheng, Xiaohui'
'Bo, Le'
'Zhu, Ting'
'Chen, Hongfen'
'Zhang, Lijie'
'Huang, Shaoming'

_publ_section_title
;
 Self-assembly of luminescent 12-metal Zn--Ln planar nanoclusters with
 sensing properties towards nitro explosives
;
_journal_issue 31
_journal_name_full 'Journal of Materials Chemistry C'
_journal_page_first 8513
_journal_paper_doi 10.1039/C8TC02426J
_journal_volume 6
_journal_year 2018
_chemical_formula_sum 'C118 H158 N4 Nd6 O63 Zn6'
_chemical_formula_weight 3898.14
_chemical_name_systematic Cluster-2
_chemical_properties_physical Heat-sensitive
_space_group_IT_number 14
_space_group_name_Hall '-P 2yn'
_space_group_name_H-M_alt 'P 1 21/n 1'
_symmetry_cell_setting monoclinic
_symmetry_space_group_name_H-M 'P 1 21/n 1'
_atom_sites_solution_hydrogens geom
_atom_sites_solution_primary direct
_atom_sites_solution_secondary difmap
_audit_creation_method SHELXL-97
_audit_update_record
;
2018-05-13 deposited with the CCDC.
2018-07-20 downloaded from the CCDC.
;
_cell_angle_alpha 90.00
_cell_angle_beta 114.9620(10)
_cell_angle_gamma 90.00
_cell_formula_units_Z 2
_cell_length_a 18.0116(4)
_cell_length_b 22.1288(5)
_cell_length_c 19.8728(3)
_cell_measurement_reflns_used 7520
_cell_measurement_temperature 190(1)
_cell_measurement_theta_max 27.5210
_cell_measurement_theta_min 1.3198
_cell_volume 7180.9(3)
_computing_cell_refinement 'Collect software, Nonius B.V. 1998'
_computing_data_collection 'Collect software, Nonius B.V. 1998'
_computing_data_reduction
;
DENZO and Scalepack (Otwinoski and Minor, 1997)
;
_computing_molecular_graphics 'XP SHELXTL/PC, Siemens Analytical'
_computing_structure_refinement 'XL SHELXTL/PC, Siemens Analytical'
_computing_structure_solution
;

SIR97 - Altomare A., Burla M.C., Camalli M., Cascarano G.L., Giacovazzo C., 
Guagliardi A., Moliterni A.G.G., Polidori G.,Spagna R.
;
_diffrn_ambient_temperature 190(1)
_diffrn_detector_area_resol_mean 13.6612
_diffrn_measured_fraction_theta_full 0.979
_diffrn_measured_fraction_theta_max 0.979
_diffrn_measurement_device_type 'Mercury2 (2x2 bin mode)'
_diffrn_measurement_method dtprofit.ref
_diffrn_radiation_monochromator graphite
_diffrn_radiation_source 'fine-focus sealed tube'
_diffrn_radiation_type MoK\a
_diffrn_radiation_wavelength 0.71073
_diffrn_reflns_av_R_equivalents 0.0194
_diffrn_reflns_av_sigmaI/netI 0.0371
_diffrn_reflns_limit_h_max 12
_diffrn_reflns_limit_h_min -17
_diffrn_reflns_limit_k_max 22
_diffrn_reflns_limit_k_min -25
_diffrn_reflns_limit_l_max 23
_diffrn_reflns_limit_l_min -21
_diffrn_reflns_number 25789
_diffrn_reflns_theta_full 25.00
_diffrn_reflns_theta_max 25.00
_diffrn_reflns_theta_min 3.77
_exptl_absorpt_coefficient_mu 3.201
_exptl_absorpt_correction_T_max 1.0000
_exptl_absorpt_correction_T_min 0.7699
_exptl_absorpt_correction_type multi-scan
_exptl_absorpt_process_details 'DENZO and Scalepack (Otwinoski and Minor, 1997)'
_exptl_crystal_colour Yellow
_exptl_crystal_density_diffrn 1.803
_exptl_crystal_density_method 'not measured'
_exptl_crystal_description Block
_exptl_crystal_F_000 3876
_exptl_crystal_preparation Luminescent
_exptl_crystal_recrystallization_method 'Vapour deposition'
_exptl_crystal_size_max 0.17
_exptl_crystal_size_mid 0.15
_exptl_crystal_size_min 0.08
_refine_diff_density_max 2.064
_refine_diff_density_min -1.842
_refine_diff_density_rms 0.203
_refine_ls_extinction_method none
_refine_ls_goodness_of_fit_ref 1.080
_refine_ls_hydrogen_treatment constr
_refine_ls_matrix_type full
_refine_ls_number_parameters 892
_refine_ls_number_reflns 12378
_refine_ls_number_restraints 600
_refine_ls_restrained_S_all 1.083
_refine_ls_R_factor_all 0.1042
_refine_ls_R_factor_gt 0.0953
_refine_ls_shift/su_max 0.008
_refine_ls_shift/su_mean 0.000
_refine_ls_structure_factor_coef Fsqd
_refine_ls_weighting_details 'calc w=1/[\s^2^(Fo^2^)+(0.1966P)^2^+56.3559P] where P=(Fo^2^+2Fc^2^)/3'
_refine_ls_weighting_scheme calc
_refine_ls_wR_factor_gt 0.2705
_refine_ls_wR_factor_ref 0.2868
_reflns_number_gt 6414
_reflns_number_total 12378
_reflns_threshold_expression >2sigma(I)
_cod_data_source_file c8tc02426j2.cif
_cod_data_source_block cluster-2
_cod_depositor_comments
;
The following automatic conversions were performed:

data item '_exptl_absorpt_correction_type' value 'Multi-scan' was
changed to 'multi-scan' in accordance with the
/home/saulius/struct/COD-crude-data/automatic-downloads/DataCite-retrospective/RSC/depositions/lib/dictionaries/cif_core.dic
dictionary named 'cif_core.dic' version 2.4.2 last updated on
2011-04-26.

data item '_symmetry_cell_setting' value 'Monoclinic' was changed to
'monoclinic' in accordance with the
/home/saulius/struct/COD-crude-data/automatic-downloads/DataCite-retrospective/RSC/depositions/lib/dictionaries/cif_core.dic
dictionary named 'cif_core.dic' version 2.4.2 last updated on
2011-04-26.

Automatic conversion script
Id: cif_fix_values 6909 2019-04-08 15:41:33Z antanas 
;
_cod_original_sg_symbol_H-M P2(1)/n
_cod_database_code 7237369

loop_
_symmetry_equiv_pos_as_xyz
'x, y, z'
'-x+1/2, y+1/2, -z+1/2'
'-x, -y, -z'
'x-1/2, -y-1/2, z-1/2'

loop_
_atom_site_label
_atom_site_type_symbol
_atom_site_fract_x
_atom_site_fract_y
_atom_site_fract_z
_atom_site_U_iso_or_equiv
_atom_site_adp_type
_atom_site_occupancy
_atom_site_symmetry_multiplicity
_atom_site_calc_flag
_atom_site_refinement_flags
Nd1 Nd 0.08206(6) 0.40109(5) 0.86088(5) 0.0588(4) Uani 1 1 d U
Nd2 Nd 0.10801(6) 0.36106(4) 0.70046(4) 0.0533(4) Uani 1 1 d U
Nd3 Nd 0.29251(6) 0.39590(5) 0.85510(5) 0.0582(4) Uani 1 1 d U
Zn1 Zn -0.07359(14) 0.45652(12) 0.70264(11) 0.0732(7) Uani 1 1 d U
Zn2 Zn 0.18484(14) 0.27180(10) 0.85971(11) 0.0717(7) Uani 1 1 d U
Zn3 Zn 0.28487(13) 0.43370(10) 0.68366(10) 0.0648(6) Uani 1 1 d U
N1 N 0.3620(8) 0.4894(5) 0.6577(7) 0.048(3) Uani 1 1 d U
N2 N -0.1886(8) 0.4950(6) 0.6823(7) 0.050(3) Uani 1 1 d U
O1 O 0.4406(7) 0.4238(5) 0.9356(6) 0.063(3) Uani 1 1 d U
O2 O 0.3629(7) 0.4393(5) 0.7960(6) 0.058(3) Uani 1 1 d U
O3 O -0.0429(7) 0.4491(5) 0.8140(5) 0.054(3) Uani 1 1 d U
O4 O 0.0183(7) 0.4249(5) 0.9536(6) 0.060(3) Uani 1 1 d U
O5 O 0.1918(7) 0.4355(5) 0.5806(5) 0.054(3) Uani 1 1 d U
O6 O 0.1355(7) 0.3499(5) 0.5970(6) 0.057(3) Uani 1 1 d U
O7 O 0.3226(7) 0.3488(5) 0.6799(6) 0.059(3) Uani 1 1 d U
O8 O 0.2536(7) 0.3315(5) 0.7481(6) 0.055(3) Uani 1 1 d U
O9 O 0.3671(8) 0.3078(6) 0.8950(7) 0.076(3) Uani 1 1 d U
O10 O 0.2970(11) 0.2443(7) 0.9253(9) 0.097(5) Uani 1 1 d U
O11 O 0.3054(7) 0.3825(5) 0.9739(5) 0.054(3) Uani 1 1 d U
O12 O 0.1822(8) 0.3802(6) 0.9759(6) 0.065(3) Uani 1 1 d U
O13 O 0.2667(8) 0.4884(5) 0.8864(6) 0.063(3) Uani 1 1 d U
O14 O 0.1472(8) 0.4918(5) 0.8920(6) 0.063(3) Uani 1 1 d U
O15 O 0.1339(11) 0.2429(7) 0.9231(9) 0.095(4) Uani 1 1 d U
O16 O 0.0368(8) 0.3147(6) 0.8960(7) 0.073(3) Uani 1 1 d U
O17 O -0.0086(7) 0.3878(5) 0.6023(6) 0.062(3) Uani 1 1 d U
O18 O -0.0816(6) 0.4685(5) 0.6005(5) 0.051(3) Uani 1 1 d U
O19 O 0.0129(7) 0.3368(5) 0.7503(6) 0.055(3) Uani 1 1 d U
O20 O -0.1144(7) 0.3683(5) 0.6931(6) 0.060(3) Uani 1 1 d U
O21 O 0.2011(7) 0.4411(5) 0.7311(5) 0.053(3) Uani 1 1 d U
O22 O 0.0581(7) 0.4474(5) 0.7440(5) 0.055(3) Uani 1 1 d U
O23 O -0.0173(8) 0.5561(5) 0.7262(7) 0.070(3) Uani 1 1 d U
O24 O -0.0809(12) 0.0302(9) 0.8447(11) 0.123(6) Uani 1 1 d DU
C1 C 0.4892(13) 0.3996(9) 1.0064(10) 0.075(5) Uani 1 1 d U
H1A H 0.5280 0.4293 1.0360 0.112 Uiso 1 1 calc R
H1B H 0.5178 0.3646 1.0012 0.112 Uiso 1 1 calc R
H1C H 0.4547 0.3883 1.0303 0.112 Uiso 1 1 calc R
C2 C 0.4820(12) 0.4518(9) 0.9022(10) 0.066(5) Uani 1 1 d U
C3 C 0.5660(11) 0.4717(8) 0.9395(10) 0.067(5) Uani 1 1 d U
H3A H 0.5971 0.4631 0.9894 0.081 Uiso 1 1 calc R
C4 C 0.5982(14) 0.5034(9) 0.8994(12) 0.081(6) Uani 1 1 d U
H4A H 0.6507 0.5193 0.9235 0.097 Uiso 1 1 calc R
C5 C 0.5550(13) 0.5129(9) 0.8234(11) 0.077(5) Uani 1 1 d U
H5A H 0.5797 0.5342 0.7979 0.092 Uiso 1 1 calc R
C6 C 0.4759(11) 0.4912(8) 0.7848(9) 0.059(4) Uani 1 1 d U
C7 C 0.4390(11) 0.4593(7) 0.8257(8) 0.052(4) Uani 1 1 d U
C8 C 0.4364(11) 0.5072(8) 0.7077(9) 0.058(4) Uani 1 1 d U
H8A H 0.4653 0.5328 0.6904 0.070 Uiso 1 1 calc R
C9 C 0.3337(10) 0.5200(7) 0.5885(8) 0.050(4) Uani 1 1 d U
C10 C 0.3248(11) 0.5794(7) 0.5852(9) 0.057(4) Uani 1 1 d U
H10A H 0.3406 0.6015 0.6289 0.068 Uiso 1 1 calc R
C11 C 0.2905(10) 0.6107(7) 0.5142(9) 0.054(4) Uani 1 1 d U
H11A H 0.2877 0.6526 0.5121 0.065 Uiso 1 1 calc R
C12 C 0.2627(11) 0.5769(7) 0.4506(9) 0.055(4) Uani 1 1 d U
H12A H 0.2388 0.5964 0.4049 0.065 Uiso 1 1 calc R
C13 C 0.2692(10) 0.5134(7) 0.4525(8) 0.049(4) Uani 1 1 d U
C14 C 0.2362(10) 0.4774(7) 0.3855(8) 0.054(4) Uani 1 1 d U
C15 C 0.2519(11) 0.4158(7) 0.3921(8) 0.054(4) Uani 1 1 d U
H15A H 0.2333 0.3921 0.3495 0.065 Uiso 1 1 calc R
C16 C 0.2936(11) 0.3895(7) 0.4586(9) 0.060(4) Uani 1 1 d U
H16A H 0.3041 0.3482 0.4605 0.072 Uiso 1 1 calc R
C17 C 0.3206(11) 0.4214(7) 0.5229(9) 0.056(4) Uani 1 1 d U
H17A H 0.3477 0.4012 0.5678 0.067 Uiso 1 1 calc R
C18 C 0.3087(10) 0.4844(7) 0.5235(8) 0.053(4) Uani 1 1 d U
C21 C -0.2131(11) 0.5017(7) 0.7353(9) 0.058(4) Uani 1 1 d U
H21A H -0.2636 0.5201 0.7226 0.069 Uiso 1 1 calc R
C22 C -0.1688(12) 0.4832(8) 0.8117(9) 0.062(4) Uani 1 1 d U
C23 C -0.2140(11) 0.4927(8) 0.8550(9) 0.059(4) Uani 1 1 d U
H23A H -0.2668 0.5085 0.8322 0.070 Uiso 1 1 calc R
C24 C -0.1825(14) 0.4794(10) 0.9279(11) 0.080(5) Uani 1 1 d U
H24A H -0.2133 0.4883 0.9542 0.096 Uiso 1 1 calc R
C25 C -0.1051(13) 0.4529(9) 0.9659(11) 0.075(5) Uani 1 1 d U
H25A H -0.0849 0.4405 1.0151 0.090 Uiso 1 1 calc R
C26 C -0.0618(12) 0.4470(8) 0.9232(9) 0.059(4) Uani 1 1 d U
C27 C -0.0924(11) 0.4603(8) 0.8461(9) 0.058(4) Uani 1 1 d U
C28 C 0.0461(14) 0.3985(9) 1.0264(11) 0.077(5) Uani 1 1 d U
H28A H 0.0394 0.4271 1.0597 0.116 Uiso 1 1 calc R
H28B H 0.1029 0.3879 1.0441 0.116 Uiso 1 1 calc R
H28C H 0.0146 0.3629 1.0239 0.116 Uiso 1 1 calc R
C29 C -0.033(2) 0.6047(14) 0.767(2) 0.143(11) Uani 1 1 d U
H29A H 0.0183 0.6203 0.8025 0.214 Uiso 1 1 calc R
H29B H -0.0648 0.5901 0.7914 0.214 Uiso 1 1 calc R
H29C H -0.0623 0.6363 0.7326 0.214 Uiso 1 1 calc R
C30 C 0.0528(11) 0.5576(8) 0.7196(9) 0.058(4) Uani 1 1 d U
C31 C 0.0874(13) 0.6074(7) 0.7034(10) 0.065(5) Uani 1 1 d U
H31A H 0.0612 0.6446 0.6967 0.078 Uiso 1 1 calc R
C32 C 0.1594(12) 0.6032(8) 0.6972(10) 0.066(5) Uani 1 1 d U
H32A H 0.1821 0.6381 0.6875 0.080 Uiso 1 1 calc R
C33 C 0.2004(12) 0.5482(7) 0.7048(9) 0.061(4) Uani 1 1 d U
H33A H 0.2490 0.5452 0.6993 0.073 Uiso 1 1 calc R
C34 C 0.1629(11) 0.4968(7) 0.7216(8) 0.053(4) Uani 1 1 d U
C35 C 0.0922(11) 0.5008(7) 0.7292(9) 0.057(4) Uani 1 1 d U
C36 C 0.3160(14) 0.2464(8) 0.7165(12) 0.079(5) Uani 1 1 d U
H36A H 0.3484 0.2387 0.6896 0.118 Uiso 1 1 calc R
H36B H 0.2661 0.2235 0.6950 0.118 Uiso 1 1 calc R
H36C H 0.3461 0.2347 0.7674 0.118 Uiso 1 1 calc R
C37 C 0.2960(11) 0.3125(7) 0.7127(9) 0.060(4) Uani 1 1 d U
C38 C 0.1050(12) 0.3853(8) 0.4744(9) 0.061(4) Uani 1 1 d U
H38A H 0.1198 0.4191 0.4523 0.091 Uiso 1 1 calc R
H38B H 0.0467 0.3848 0.4583 0.091 Uiso 1 1 calc R
H38C H 0.1221 0.3485 0.4596 0.091 Uiso 1 1 calc R
C39 C 0.1459(11) 0.3909(7) 0.5565(9) 0.055(4) Uani 1 1 d U
C41 C 0.4379(16) 0.2347(12) 0.9798(16) 0.117(9) Uani 1 1 d U
H41A H 0.4261 0.2019 1.0054 0.176 Uiso 1 1 calc R
H41B H 0.4727 0.2635 1.0152 0.176 Uiso 1 1 calc R
H41C H 0.4650 0.2195 0.9508 0.176 Uiso 1 1 calc R
C42 C 0.3599(15) 0.2648(8) 0.9299(11) 0.073(5) Uani 1 1 d U
C43 C 0.0999(14) 0.1530(9) 0.6733(12) 0.087(6) Uani 1 1 d U
H43A H 0.0683 0.1611 0.6215 0.131 Uiso 1 1 calc R
H43B H 0.0703 0.1257 0.6905 0.131 Uiso 1 1 calc R
H43C H 0.1512 0.1351 0.6804 0.131 Uiso 1 1 calc R
C44 C 0.1159(14) 0.2127(9) 0.7175(12) 0.079(5) Uani 1 1 d U
C45 C 0.0371(18) 0.2332(12) 0.9713(16) 0.117(8) Uani 1 1 d U
H45A H 0.0703 0.1986 0.9941 0.176 Uiso 1 1 calc R
H45B H -0.0172 0.2203 0.9389 0.176 Uiso 1 1 calc R
H45C H 0.0347 0.2591 1.0091 0.176 Uiso 1 1 calc R
C46 C 0.0734(14) 0.2666(9) 0.9282(12) 0.079(5) Uani 1 1 d U
C47 C 0.2949(13) 0.3545(9) 1.0867(10) 0.072(5) Uani 1 1 d U
H47A H 0.3533 0.3502 1.1056 0.109 Uiso 1 1 calc R
H47B H 0.2712 0.3166 1.0907 0.109 Uiso 1 1 calc R
H47C H 0.2821 0.3846 1.1150 0.109 Uiso 1 1 calc R
C48 C 0.2606(14) 0.3736(8) 1.0064(11) 0.068(5) Uani 1 1 d U
C49 C -0.0870(13) 0.4362(9) 0.4870(11) 0.076(5) Uani 1 1 d U
H49A H -0.1244 0.4695 0.4690 0.114 Uiso 1 1 calc R
H49B H -0.1143 0.3995 0.4639 0.114 Uiso 1 1 calc R
H49C H -0.0411 0.4428 0.4752 0.114 Uiso 1 1 calc R
C50 C -0.0579(12) 0.4312(8) 0.5681(9) 0.061(4) Uani 1 1 d U
C51 C -0.087(2) 0.2623(13) 0.7011(19) 0.137(11) Uani 1 1 d U
H51A H -0.1456 0.2592 0.6741 0.205 Uiso 1 1 calc R
H51B H -0.0701 0.2416 0.7477 0.205 Uiso 1 1 calc R
H51C H -0.0612 0.2443 0.6726 0.205 Uiso 1 1 calc R
C52 C -0.0634(13) 0.3272(8) 0.7147(10) 0.064(4) Uani 1 1 d U
C53 C 0.2210(13) 0.5832(8) 0.9066(11) 0.074(5) Uani 1 1 d U
H53A H 0.1744 0.5998 0.9117 0.111 Uiso 1 1 calc R
H53B H 0.2265 0.6020 0.8654 0.111 Uiso 1 1 calc R
H53C H 0.2695 0.5904 0.9512 0.111 Uiso 1 1 calc R
C54 C 0.2093(13) 0.5160(7) 0.8931(9) 0.059(4) Uani 1 1 d U
C55 C -0.093(2) 0.1332(16) 0.8131(19) 0.159(13) Uani 1 1 d DU
H55A H -0.0830 0.1741 0.8309 0.238 Uiso 1 1 calc R
H55B H -0.1509 0.1271 0.7858 0.238 Uiso 1 1 calc R
H55C H -0.0660 0.1259 0.7813 0.238 Uiso 1 1 calc R
C56 C -0.060(2) 0.0893(11) 0.8796(18) 0.161(14) Uani 1 1 d DU
H56A H -0.0007 0.0934 0.9071 0.193 Uiso 1 1 calc R
H56B H -0.0854 0.0961 0.9130 0.193 Uiso 1 1 calc R
C57 C -0.057(2) -0.0198(13) 0.8978(18) 0.161(13) Uani 1 1 d DU
H57A H -0.0837 -0.0169 0.9308 0.194 Uiso 1 1 calc R
H57B H 0.0022 -0.0196 0.9274 0.194 Uiso 1 1 calc R
C58 C -0.083(3) -0.0782(18) 0.850(3) 0.208(19) Uani 1 1 d DU
H58A H -0.0700 -0.1128 0.8823 0.313 Uiso 1 1 calc R
H58B H -0.0550 -0.0808 0.8188 0.313 Uiso 1 1 calc R
H58C H -0.1412 -0.0771 0.8203 0.313 Uiso 1 1 calc R
C59 C 0.304(3) 0.185(2) 0.345(3) 0.205(19) Uani 1 1 d U
H59A H 0.3094 0.1860 0.2991 0.307 Uiso 1 1 calc R
H59B H 0.2593 0.1590 0.3401 0.307 Uiso 1 1 calc R
H59C H 0.3540 0.1691 0.3834 0.307 Uiso 1 1 calc R
C60 C 0.207(2) 0.2400(16) 0.511(2) 0.157(13) Uani 1 1 d U
H60A H 0.2308 0.2793 0.5266 0.235 Uiso 1 1 calc R
H60B H 0.1837 0.2377 0.4578 0.235 Uiso 1 1 calc R
H60C H 0.2485 0.2096 0.5318 0.235 Uiso 1 1 calc R
C61 C 0.536(4) 0.297(3) 0.816(3) 0.27(3) Uani 1 1 d DU
H61A H 0.4941 0.3261 0.7887 0.398 Uiso 1 1 calc R
H61B H 0.5341 0.2640 0.7851 0.398 Uiso 1 1 calc R
H61C H 0.5885 0.3165 0.8344 0.398 Uiso 1 1 calc R
O28 O -0.170(3) 0.706(2) 0.745(3) 0.33(2) Uani 1 1 d DU
H28Z H -0.1559 0.7369 0.7295 0.497 Uiso 1 1 calc R
O25 O 0.521(4) 0.276(3) 0.879(3) 0.40(3) Uani 1 1 d DU
H25B H 0.4773 0.2582 0.8637 0.604 Uiso 1 1 calc R
O26 O 0.1434(12) 0.2303(8) 0.5364(12) 0.125(6) Uani 1 1 d U
H26A H 0.1550 0.2485 0.5755 0.188 Uiso 1 1 calc R
O27 O 0.291(2) 0.2406(18) 0.364(2) 0.244(16) Uani 1 1 d U
H27A H 0.2684 0.2385 0.3918 0.366 Uiso 1 1 calc R
C62 C -0.167(3) 0.718(2) 0.818(3) 0.22(2) Uani 1 1 d DU
H62A H -0.1126 0.7111 0.8548 0.334 Uiso 1 1 calc R
H62B H -0.2046 0.6918 0.8258 0.334 Uiso 1 1 calc R
H62C H -0.1821 0.7594 0.8201 0.334 Uiso 1 1 calc R
O29 O 0.1578(9) 0.2056(6) 0.7894(7) 0.085(4) Uani 1 1 d U
O30 O 0.0957(7) 0.2611(5) 0.6846(6) 0.058(3) Uani 1 1 d U
O31 O 0.1707(6) 0.3551(4) 0.8274(5) 0.044(2) Uani 1 1 d U
O32 O 0.436(4) 0.247(3) 0.585(4) 0.24(3) Uani 0.50 1 d PU

loop_
_atom_site_aniso_label
_atom_site_aniso_U_11
_atom_site_aniso_U_22
_atom_site_aniso_U_33
_atom_site_aniso_U_23
_atom_site_aniso_U_13
_atom_site_aniso_U_12
Nd1 0.0404(8) 0.0912(7) 0.0403(5) 0.0010(4) 0.0125(5) 0.0057(5)
Nd2 0.0369(8) 0.0782(6) 0.0392(5) 0.0020(4) 0.0106(4) 0.0018(5)
Nd3 0.0392(8) 0.0898(6) 0.0390(5) 0.0028(4) 0.0100(5) 0.0022(5)
Zn1 0.0484(15) 0.1239(17) 0.0448(11) 0.0007(11) 0.0172(9) 0.0155(13)
Zn2 0.0736(18) 0.0856(13) 0.0529(12) 0.0095(10) 0.0237(11) 0.0074(12)
Zn3 0.0457(14) 0.0988(14) 0.0420(10) 0.0021(10) 0.0107(9) -0.0093(12)
N1 0.033(7) 0.066(6) 0.043(6) -0.001(5) 0.015(5) -0.005(5)
N2 0.036(7) 0.073(6) 0.044(6) -0.007(5) 0.018(5) -0.002(5)
O1 0.041(6) 0.089(6) 0.047(5) 0.007(5) 0.007(4) 0.001(5)
O2 0.041(7) 0.084(6) 0.036(5) 0.000(4) 0.004(4) 0.001(5)
O3 0.042(6) 0.082(6) 0.040(5) -0.001(4) 0.018(4) 0.011(5)
O4 0.044(7) 0.091(6) 0.042(5) 0.005(5) 0.014(4) 0.007(5)
O5 0.041(6) 0.072(5) 0.041(5) -0.002(4) 0.010(4) -0.001(5)
O6 0.042(6) 0.075(5) 0.051(5) -0.010(5) 0.016(5) -0.012(5)
O7 0.045(7) 0.075(5) 0.050(5) 0.002(5) 0.014(5) -0.001(5)
O8 0.044(6) 0.071(5) 0.045(5) 0.002(4) 0.012(4) 0.000(5)
O9 0.070(7) 0.100(7) 0.057(6) -0.006(5) 0.027(5) 0.011(6)
O10 0.100(9) 0.085(7) 0.085(8) 0.008(6) 0.017(6) -0.001(7)
O11 0.040(6) 0.081(6) 0.041(5) 0.003(4) 0.018(4) 0.000(5)
O12 0.044(7) 0.104(7) 0.044(5) 0.008(5) 0.016(5) 0.011(6)
O13 0.054(7) 0.082(6) 0.044(5) -0.005(5) 0.012(5) -0.010(6)
O14 0.056(7) 0.090(6) 0.042(5) -0.003(5) 0.021(5) -0.006(6)
O15 0.108(9) 0.109(8) 0.101(8) 0.016(6) 0.077(7) 0.016(7)
O16 0.070(7) 0.091(6) 0.062(6) -0.001(5) 0.031(5) 0.015(6)
O17 0.050(7) 0.079(6) 0.051(5) -0.004(5) 0.017(5) 0.011(5)
O18 0.039(6) 0.078(5) 0.035(5) 0.004(4) 0.014(4) 0.004(5)
O19 0.041(7) 0.070(5) 0.048(5) 0.006(4) 0.013(5) 0.003(5)
O20 0.051(7) 0.085(6) 0.042(5) 0.005(5) 0.017(5) 0.012(6)
O21 0.040(6) 0.077(5) 0.039(5) 0.000(4) 0.014(4) 0.004(5)
O22 0.055(7) 0.073(5) 0.032(4) 0.004(4) 0.014(4) -0.004(5)
O23 0.061(7) 0.078(6) 0.070(6) -0.006(5) 0.025(5) -0.008(6)
O24 0.109(9) 0.151(10) 0.121(9) -0.003(8) 0.060(8) 0.001(8)
C1 0.075(10) 0.091(9) 0.055(8) 0.008(7) 0.024(7) 0.001(7)
C2 0.051(9) 0.089(8) 0.058(8) -0.002(6) 0.024(7) -0.008(7)
C3 0.050(9) 0.085(8) 0.056(8) -0.006(7) 0.011(6) 0.005(7)
C4 0.072(10) 0.093(9) 0.075(9) 0.000(7) 0.027(7) -0.003(8)
C5 0.068(10) 0.092(9) 0.070(9) -0.005(7) 0.028(7) 0.004(8)
C6 0.040(8) 0.076(7) 0.051(7) -0.004(6) 0.010(6) -0.003(7)
C7 0.040(9) 0.062(6) 0.043(7) -0.005(5) 0.007(6) -0.007(6)
C8 0.049(9) 0.078(7) 0.057(7) 0.001(6) 0.030(6) -0.009(7)
C9 0.031(8) 0.072(7) 0.047(7) 0.005(6) 0.017(6) 0.001(6)
C10 0.051(9) 0.070(7) 0.051(7) -0.005(6) 0.023(6) 0.002(7)
C11 0.050(8) 0.058(6) 0.051(7) -0.005(6) 0.017(6) -0.005(6)
C12 0.048(8) 0.073(7) 0.049(7) 0.008(6) 0.026(6) -0.004(6)
C13 0.038(8) 0.064(6) 0.050(7) -0.003(6) 0.024(6) -0.003(6)
C14 0.046(8) 0.075(7) 0.046(7) 0.000(6) 0.024(6) 0.006(7)
C15 0.050(8) 0.073(7) 0.042(7) -0.002(6) 0.022(6) 0.003(6)
C16 0.055(9) 0.066(7) 0.061(8) -0.001(6) 0.028(7) 0.009(7)
C17 0.044(8) 0.077(7) 0.048(7) 0.007(6) 0.020(6) 0.001(7)
C18 0.034(8) 0.076(7) 0.048(7) 0.001(6) 0.018(6) 0.002(6)
C21 0.051(9) 0.074(7) 0.053(7) -0.003(6) 0.027(6) 0.004(7)
C22 0.053(9) 0.078(8) 0.048(7) -0.002(6) 0.014(6) 0.009(7)
C23 0.054(9) 0.082(8) 0.043(7) 0.004(6) 0.023(6) 0.010(7)
C24 0.075(10) 0.101(9) 0.071(9) -0.002(7) 0.036(7) 0.005(8)
C25 0.069(10) 0.097(9) 0.063(8) -0.003(7) 0.030(7) 0.004(8)
C26 0.051(9) 0.079(7) 0.055(7) 0.001(6) 0.029(6) 0.003(7)
C27 0.044(9) 0.078(7) 0.046(7) -0.002(6) 0.014(6) 0.008(7)
C28 0.077(10) 0.100(9) 0.060(8) 0.005(7) 0.034(7) 0.012(8)
C29 0.140(14) 0.150(14) 0.145(14) -0.022(9) 0.066(10) -0.007(9)
C30 0.046(9) 0.074(7) 0.056(7) -0.007(6) 0.022(6) 0.000(7)
C31 0.068(10) 0.061(7) 0.058(8) 0.000(6) 0.017(7) 0.008(7)
C32 0.060(9) 0.070(7) 0.061(8) 0.000(6) 0.018(7) 0.004(7)
C33 0.058(9) 0.056(6) 0.053(7) -0.003(6) 0.009(6) -0.009(6)
C34 0.048(9) 0.065(7) 0.044(7) -0.009(6) 0.016(6) -0.001(6)
C35 0.054(9) 0.066(7) 0.047(7) -0.001(6) 0.017(6) -0.001(7)
C36 0.080(10) 0.081(8) 0.082(9) -0.001(7) 0.040(7) 0.007(7)
C37 0.051(9) 0.070(7) 0.050(7) 0.004(6) 0.012(6) 0.000(7)
C38 0.056(9) 0.076(7) 0.051(7) -0.006(6) 0.023(6) -0.010(7)
C39 0.050(9) 0.069(7) 0.047(7) -0.002(6) 0.021(6) -0.003(7)
C41 0.105(12) 0.110(11) 0.123(12) -0.001(9) 0.035(9) 0.009(9)
C42 0.065(10) 0.068(8) 0.074(9) -0.004(7) 0.016(7) 0.002(7)
C43 0.090(10) 0.079(8) 0.079(9) -0.003(7) 0.023(7) -0.009(8)
C44 0.078(10) 0.081(8) 0.072(9) 0.002(7) 0.027(7) 0.002(7)
C45 0.121(12) 0.119(11) 0.122(12) 0.015(9) 0.061(9) -0.001(9)
C46 0.084(10) 0.088(9) 0.077(9) 0.004(7) 0.047(8) -0.005(8)
C47 0.068(9) 0.091(8) 0.057(8) 0.011(7) 0.025(7) 0.000(7)
C48 0.065(10) 0.077(8) 0.059(8) 0.001(6) 0.023(7) -0.001(7)
C49 0.074(10) 0.086(8) 0.069(8) 0.005(7) 0.030(7) 0.013(7)
C50 0.057(9) 0.070(7) 0.049(7) -0.001(6) 0.015(6) -0.004(7)
C51 0.130(14) 0.133(13) 0.140(14) -0.011(9) 0.051(9) 0.000(9)
C52 0.059(10) 0.074(8) 0.061(8) 0.000(6) 0.027(7) 0.007(7)
C53 0.070(9) 0.081(8) 0.064(8) -0.003(7) 0.023(7) 0.004(7)
C54 0.062(9) 0.067(7) 0.049(7) 0.007(6) 0.023(7) 0.000(7)
C55 0.159(16) 0.161(16) 0.165(16) -0.011(10) 0.077(10) 0.010(10)
C56 0.155(16) 0.176(16) 0.165(16) -0.014(10) 0.079(11) 0.003(10)
C57 0.155(16) 0.176(16) 0.164(16) 0.011(10) 0.077(11) 0.003(10)
C58 0.20(2) 0.21(2) 0.21(2) 0.012(10) 0.089(12) -0.001(10)
C59 0.21(2) 0.20(2) 0.20(2) -0.003(10) 0.082(12) 0.009(10)
C60 0.161(16) 0.153(15) 0.158(16) 0.001(10) 0.070(10) -0.001(10)
C61 0.26(3) 0.27(3) 0.27(3) 0.008(10) 0.111(15) -0.002(10)
O28 0.33(3) 0.33(3) 0.33(3) -0.002(10) 0.140(14) 0.000(10)
O25 0.40(4) 0.40(4) 0.40(4) 0.000(11) 0.169(17) 0.003(10)
O26 0.131(10) 0.117(9) 0.132(10) -0.019(7) 0.059(8) -0.007(8)
O27 0.248(18) 0.246(18) 0.246(18) -0.002(10) 0.112(11) 0.005(10)
C62 0.22(2) 0.22(2) 0.22(2) 0.006(10) 0.091(13) 0.001(10)
O29 0.088(8) 0.094(7) 0.063(6) 0.005(6) 0.021(6) -0.004(6)
O30 0.056(7) 0.067(5) 0.051(5) 0.006(4) 0.022(5) 0.003(5)
O31 0.043(6) 0.058(4) 0.022(4) 0.001(3) 0.006(4) -0.014(4)
O32 0.24(3) 0.25(3) 0.24(3) 0.002(10) 0.106(16) 0.003(10)

loop_
_atom_type_symbol
_atom_type_description
_atom_type_scat_dispersion_real
_atom_type_scat_dispersion_imag
_atom_type_scat_source
C C 0.0033 0.0016 'International Tables Vol C Tables 4.2.6.8 and 6.1.1.4'
H H 0.0000 0.0000 'International Tables Vol C Tables 4.2.6.8 and 6.1.1.4'
N N 0.0061 0.0033 'International Tables Vol C Tables 4.2.6.8 and 6.1.1.4'
O O 0.0106 0.0060 'International Tables Vol C Tables 4.2.6.8 and 6.1.1.4'
Zn Zn 0.2839 1.4301 'International Tables Vol C Tables 4.2.6.8 and 6.1.1.4'
Nd Nd -0.1943 3.0179 'International Tables Vol C Tables 4.2.6.8 and 6.1.1.4'

loop_
_geom_angle_atom_site_label_1
_geom_angle_atom_site_label_2
_geom_angle_atom_site_label_3
_geom_angle
_geom_angle_site_symmetry_1
_geom_angle_site_symmetry_3
O31 Nd1 O14 97.6(4) . .
O31 Nd1 O12 81.0(4) . .
O14 Nd1 O12 78.9(4) . .
O31 Nd1 O16 95.8(4) . .
O14 Nd1 O16 149.2(4) . .
O12 Nd1 O16 76.0(5) . .
O31 Nd1 O3 142.7(3) . .
O14 Nd1 O3 90.4(4) . .
O12 Nd1 O3 136.3(4) . .
O16 Nd1 O3 95.5(4) . .
O31 Nd1 O22 76.4(3) . .
O14 Nd1 O22 75.5(4) . .
O12 Nd1 O22 142.9(4) . .
O16 Nd1 O22 134.8(4) . .
O3 Nd1 O22 70.5(4) . .
O31 Nd1 O19 68.0(4) . .
O14 Nd1 O19 139.4(4) . .
O12 Nd1 O19 131.5(4) . .
O16 Nd1 O19 71.4(4) . .
O3 Nd1 O19 82.3(4) . .
O22 Nd1 O19 64.4(3) . .
O31 Nd1 O4 153.3(3) . .
O14 Nd1 O4 87.7(4) . .
O12 Nd1 O4 74.4(4) . .
O16 Nd1 O4 68.6(4) . .
O3 Nd1 O4 62.9(3) . .
O22 Nd1 O4 130.1(4) . .
O19 Nd1 O4 122.6(4) . .
O31 Nd1 Zn2 32.1(2) . .
O14 Nd1 Zn2 121.5(3) . .
O12 Nd1 Zn2 68.6(3) . .
O16 Nd1 Zn2 64.4(3) . .
O3 Nd1 Zn2 145.6(3) . .
O22 Nd1 Zn2 103.1(3) . .
O19 Nd1 Zn2 65.3(3) . .
O4 Nd1 Zn2 125.3(3) . .
O31 Nd1 Zn1 107.6(2) . .
O14 Nd1 Zn1 93.5(3) . .
O12 Nd1 Zn1 169.5(3) . .
O16 Nd1 Zn1 108.5(3) . .
O3 Nd1 Zn1 35.3(2) . .
O22 Nd1 Zn1 38.7(3) . .
O19 Nd1 Zn1 58.7(2) . .
O4 Nd1 Zn1 98.2(2) . .
Zn2 Nd1 Zn1 121.89(6) . .
O31 Nd1 Nd2 39.4(2) . .
O14 Nd1 Nd2 102.6(3) . .
O12 Nd1 Nd2 120.3(3) . .
O16 Nd1 Nd2 105.3(3) . .
O3 Nd1 Nd2 103.3(2) . .
O22 Nd1 Nd2 43.3(3) . .
O19 Nd1 Nd2 42.2(3) . .
O4 Nd1 Nd2 163.2(3) . .
Zn2 Nd1 Nd2 60.25(4) . .
Zn1 Nd1 Nd2 68.31(4) . .
O31 Nd1 Nd3 29.9(2) . .
O14 Nd1 Nd3 68.5(3) . .
O12 Nd1 Nd3 69.6(3) . .
O16 Nd1 Nd3 117.7(3) . .
O3 Nd1 Nd3 144.2(3) . .
O22 Nd1 Nd3 76.2(3) . .
O19 Nd1 Nd3 95.1(3) . .
O4 Nd1 Nd3 139.7(3) . .
Zn2 Nd1 Nd3 55.25(5) . .
Zn1 Nd1 Nd3 114.67(5) . .
Nd2 Nd1 Nd3 57.07(2) . .
O30 Nd2 O17 97.9(4) . .
O30 Nd2 O31 94.1(4) . .
O17 Nd2 O31 144.3(4) . .
O30 Nd2 O6 79.4(4) . .
O17 Nd2 O6 74.4(4) . .
O31 Nd2 O6 141.1(4) . .
O30 Nd2 O21 143.7(4) . .
O17 Nd2 O21 109.3(4) . .
O31 Nd2 O21 77.9(3) . .
O6 Nd2 O21 85.0(4) . .
O30 Nd2 O19 77.8(4) . .
O17 Nd2 O19 81.3(4) . .
O31 Nd2 O19 68.6(4) . .
O6 Nd2 O19 143.8(4) . .
O21 Nd2 O19 128.8(4) . .
O30 Nd2 O22 143.4(4) . .
O17 Nd2 O22 75.6(4) . .
O31 Nd2 O22 74.7(3) . .
O6 Nd2 O22 130.6(4) . .
O21 Nd2 O22 69.1(4) . .
O19 Nd2 O22 65.6(4) . .
O30 Nd2 O8 79.5(4) . .
O17 Nd2 O8 148.2(4) . .
O31 Nd2 O8 67.2(4) . .
O6 Nd2 O8 73.9(4) . .
O21 Nd2 O8 64.7(4) . .
O19 Nd2 O8 128.0(4) . .
O22 Nd2 O8 124.5(4) . .
O30 Nd2 Zn2 62.9(3) . .
O17 Nd2 Zn2 143.2(3) . .
O31 Nd2 Zn2 31.3(2) . .
O6 Nd2 Zn2 126.3(3) . .
O21 Nd2 Zn2 103.1(2) . .
O19 Nd2 Zn2 64.7(3) . .
O22 Nd2 Zn2 100.8(2) . .
O8 Nd2 Zn2 63.3(3) . .
O30 Nd2 Nd1 109.5(3) . .
O17 Nd2 Nd1 106.6(3) . .
O31 Nd2 Nd1 37.9(3) . .
O6 Nd2 Nd1 170.6(3) . .
O21 Nd2 Nd1 85.9(2) . .
O19 Nd2 Nd1 44.3(3) . .
O22 Nd2 Nd1 42.9(2) . .
O8 Nd2 Nd1 104.1(2) . .
Zn2 Nd2 Nd1 58.29(4) . .
O30 Nd2 Nd3 109.9(3) . .
O17 Nd2 Nd3 152.2(3) . .
O31 Nd2 Nd3 37.7(2) . .
O6 Nd2 Nd3 108.6(3) . .
O21 Nd2 Nd3 45.5(2) . .
O19 Nd2 Nd3 105.4(3) . .
O22 Nd2 Nd3 82.6(2) . .
O8 Nd2 Nd3 42.9(2) . .
Zn2 Nd2 Nd3 57.72(4) . .
Nd1 Nd2 Nd3 66.00(3) . .
O31 Nd3 O13 98.1(4) . .
O31 Nd3 O2 138.9(3) . .
O13 Nd3 O2 89.1(4) . .
O31 Nd3 O11 82.1(3) . .
O13 Nd3 O11 77.0(4) . .
O2 Nd3 O11 138.7(4) . .
O31 Nd3 O9 96.5(4) . .
O13 Nd3 O9 146.4(4) . .
O2 Nd3 O9 99.4(4) . .
O11 Nd3 O9 75.3(4) . .
O31 Nd3 O8 69.6(4) . .
O13 Nd3 O8 140.2(4) . .
O2 Nd3 O8 79.1(4) . .
O11 Nd3 O8 134.4(4) . .
O9 Nd3 O8 73.3(4) . .
O31 Nd3 O21 75.5(3) . .
O13 Nd3 O21 77.4(4) . .
O2 Nd3 O21 66.7(4) . .
O11 Nd3 O21 142.9(4) . .
O9 Nd3 O21 135.7(4) . .
O8 Nd3 O21 62.9(3) . .
O31 Nd3 O1 157.2(3) . .
O13 Nd3 O1 83.6(4) . .
O2 Nd3 O1 63.7(4) . .
O11 Nd3 O1 76.1(4) . .
O9 Nd3 O1 71.6(4) . .
O8 Nd3 O1 122.5(4) . .
O21 Nd3 O1 126.7(4) . .
O31 Nd3 Zn2 32.7(2) . .
O13 Nd3 Zn2 123.0(3) . .
O2 Nd3 Zn2 143.9(3) . .
O11 Nd3 Zn2 71.2(3) . .
O9 Nd3 Zn2 64.1(4) . .
O8 Nd3 Zn2 65.6(3) . .
O21 Nd3 Zn2 101.7(3) . .
O1 Nd3 Zn2 129.9(3) . .
O31 Nd3 Zn3 103.3(2) . .
O13 Nd3 Zn3 97.2(3) . .
O2 Nd3 Zn3 35.6(3) . .
O11 Nd3 Zn3 172.7(3) . .
O9 Nd3 Zn3 108.5(3) . .
O8 Nd3 Zn3 52.9(3) . .
O21 Nd3 Zn3 37.1(2) . .
O1 Nd3 Zn3 99.0(3) . .
Zn2 Nd3 Zn3 116.00(6) . .
O31 Nd3 Nd2 39.2(2) . .
O13 Nd3 Nd2 102.2(3) . .
O2 Nd3 Nd2 99.7(3) . .
O11 Nd3 Nd2 121.1(3) . .
O9 Nd3 Nd2 108.2(3) . .
O8 Nd3 Nd2 44.4(3) . .
O21 Nd3 Nd2 41.4(2) . .
O1 Nd3 Nd2 162.5(3) . .
Zn2 Nd3 Nd2 60.45(4) . .
Zn3 Nd3 Nd2 64.11(4) . .
O31 Nd3 Nd1 30.0(2) . .
O13 Nd3 Nd1 69.0(3) . .
O2 Nd3 Nd1 140.8(3) . .
O11 Nd3 Nd1 69.2(3) . .
O9 Nd3 Nd1 117.0(4) . .
O8 Nd3 Nd1 97.0(3) . .
O21 Nd3 Nd1 76.8(2) . .
O1 Nd3 Nd1 139.5(3) . .
Zn2 Nd3 Nd1 55.93(5) . .
Zn3 Nd3 Nd1 113.15(5) . .
Nd2 Nd3 Nd1 56.93(2) . .
O18 Zn1 O3 169.2(5) . .
O18 Zn1 O20 99.3(4) . .
O3 Zn1 O20 86.9(4) . .
O18 Zn1 N2 96.2(5) . .
O3 Zn1 N2 92.0(5) . .
O20 Zn1 N2 94.7(5) . .
O18 Zn1 O22 89.7(4) . .
O3 Zn1 O22 80.2(4) . .
O20 Zn1 O22 103.7(4) . .
N2 Zn1 O22 159.6(5) . .
O18 Zn1 O23 85.4(4) . .
O3 Zn1 O23 87.9(4) . .
O20 Zn1 O23 174.3(4) . .
N2 Zn1 O23 88.1(5) . .
O22 Zn1 O23 72.9(4) . .
O18 Zn1 Nd1 131.3(3) . .
O3 Zn1 Nd1 40.4(3) . .
O20 Zn1 Nd1 82.4(3) . .
N2 Zn1 Nd1 132.4(3) . .
O22 Zn1 Nd1 44.0(3) . .
O23 Zn1 Nd1 92.0(3) . .
O31 Zn2 O29 121.5(5) . .
O31 Zn2 O15 119.6(5) . .
O29 Zn2 O15 100.0(7) . .
O31 Zn2 O10 117.7(6) . .
O29 Zn2 O10 96.8(6) . .
O15 Zn2 O10 95.9(8) . .
O31 Zn2 Nd3 38.2(3) . .
O29 Zn2 Nd3 124.4(5) . .
O15 Zn2 Nd3 135.5(5) . .
O10 Zn2 Nd3 80.2(5) . .
O31 Zn2 Nd1 37.5(3) . .
O29 Zn2 Nd1 131.7(4) . .
O15 Zn2 Nd1 82.3(4) . .
O10 Zn2 Nd1 131.1(5) . .
Nd3 Zn2 Nd1 68.82(5) . .
O31 Zn2 Nd2 38.0(3) . .
O29 Zn2 Nd2 83.7(4) . .
O15 Zn2 Nd2 131.1(5) . .
O10 Zn2 Nd2 132.4(5) . .
Nd3 Zn2 Nd2 61.83(4) . .
Nd1 Zn2 Nd2 61.46(4) . .
O7 Zn3 O5 97.4(4) . .
O7 Zn3 N1 105.8(5) . .
O5 Zn3 N1 95.3(5) . .
O7 Zn3 O2 90.5(4) . .
O5 Zn3 O2 168.4(5) . .
N1 Zn3 O2 90.7(5) . .
O7 Zn3 O21 114.1(5) . .
O5 Zn3 O21 90.4(4) . .
N1 Zn3 O21 138.5(5) . .
O2 Zn3 O21 78.5(4) . .
O7 Zn3 Nd3 86.4(3) . .
O5 Zn3 Nd3 132.3(3) . .
N1 Zn3 Nd3 129.5(3) . .
O2 Zn3 Nd3 39.5(3) . .
O21 Zn3 Nd3 46.5(3) . .
C8 N1 C9 114.5(13) . .
C8 N1 Zn3 123.4(10) . .
C9 N1 Zn3 121.2(10) . .
C21 N2 C14 116.6(14) . 3_566
C21 N2 Zn1 121.8(12) . .
C14 N2 Zn1 120.9(10) 3_566 .
C2 O1 C1 115.4(15) . .
C2 O1 Nd3 117.1(10) . .
C1 O1 Nd3 125.4(11) . .
C7 O2 Zn3 127.1(10) . .
C7 O2 Nd3 127.7(9) . .
Zn3 O2 Nd3 105.0(5) . .
C27 O3 Zn1 125.3(10) . .
C27 O3 Nd1 129.5(10) . .
Zn1 O3 Nd1 104.3(4) . .
C26 O4 C28 115.8(14) . .
C26 O4 Nd1 116.6(8) . .
C28 O4 Nd1 123.9(11) . .
C39 O5 Zn3 120.4(10) . .
C39 O6 Nd2 128.7(10) . .
C37 O7 Zn3 111.9(11) . .
C37 O8 Nd3 130.4(11) . .
C37 O8 Nd2 130.2(10) . .
Nd3 O8 Nd2 92.7(4) . .
C42 O9 Nd3 132.1(15) . .
C42 O10 Zn2 127.6(14) . .
C48 O11 Nd3 138.6(12) . .
C48 O12 Nd1 137.7(11) . .
C54 O13 Nd3 138.5(11) . .
C54 O14 Nd1 138.4(11) . .
C46 O15 Zn2 125.3(14) . .
C46 O16 Nd1 132.3(13) . .
C50 O17 Nd2 146.3(10) . .
C50 O18 Zn1 123.6(11) . .
C52 O19 Nd2 127.3(10) . .
C52 O19 Nd1 127.8(10) . .
Nd2 O19 Nd1 93.4(4) . .
C52 O20 Zn1 118.8(12) . .
C34 O21 Zn3 114.8(9) . .
C34 O21 Nd2 112.2(9) . .
Zn3 O21 Nd2 113.4(4) . .
C34 O21 Nd3 124.6(8) . .
Zn3 O21 Nd3 96.4(4) . .
Nd2 O21 Nd3 93.1(4) . .
C35 O22 Zn1 110.1(10) . .
C35 O22 Nd1 129.6(9) . .
Zn1 O22 Nd1 97.3(4) . .
C35 O22 Nd2 109.0(9) . .
Zn1 O22 Nd2 116.8(4) . .
Nd1 O22 Nd2 93.8(4) . .
C30 O23 C29 117.0(18) . .
C30 O23 Zn1 110.4(10) . .
C29 O23 Zn1 129.4(17) . .
C56 O24 C57 113(2) . .
O1 C1 H1A 109.5 . .
O1 C1 H1B 109.5 . .
H1A C1 H1B 109.5 . .
O1 C1 H1C 109.5 . .
H1A C1 H1C 109.5 . .
H1B C1 H1C 109.5 . .
O1 C2 C7 115.2(16) . .
O1 C2 C3 124.6(16) . .
C7 C2 C3 120.2(17) . .
C4 C3 C2 118.0(18) . .
C4 C3 H3A 121.0 . .
C2 C3 H3A 121.0 . .
C3 C4 C5 122(2) . .
C3 C4 H4A 118.9 . .
C5 C4 H4A 118.9 . .
C6 C5 C4 121(2) . .
C6 C5 H5A 119.4 . .
C4 C5 H5A 119.4 . .
C5 C6 C7 118.1(16) . .
C5 C6 C8 115.8(17) . .
C7 C6 C8 125.9(16) . .
O2 C7 C2 116.2(16) . .
O2 C7 C6 123.7(14) . .
C2 C7 C6 120.0(17) . .
N1 C8 C6 127.4(15) . .
N1 C8 H8A 116.3 . .
C6 C8 H8A 116.3 . .
C10 C9 C18 121.5(15) . .
C10 C9 N1 120.6(14) . .
C18 C9 N1 117.6(14) . .
C9 C10 C11 120.9(15) . .
C9 C10 H10A 119.5 . .
C11 C10 H10A 119.5 . .
C12 C11 C10 118.5(14) . .
C12 C11 H11A 120.8 . .
C10 C11 H11A 120.8 . .
C11 C12 C13 121.7(15) . .
C11 C12 H12A 119.1 . .
C13 C12 H12A 119.1 . .
C12 C13 C18 118.3(14) . .
C12 C13 C14 121.8(14) . .
C18 C13 C14 120.0(14) . .
C15 C14 N2 122.6(15) . 3_566
C15 C14 C13 117.7(14) . .
N2 C14 C13 119.7(14) 3_566 .
C16 C15 C14 121.7(15) . .
C16 C15 H15A 119.1 . .
C14 C15 H15A 119.1 . .
C15 C16 C17 121.9(16) . .
C15 C16 H16A 119.1 . .
C17 C16 H16A 119.1 . .
C16 C17 C18 121.7(15) . .
C16 C17 H17A 119.1 . .
C18 C17 H17A 119.1 . .
C17 C18 C9 124.5(15) . .
C17 C18 C13 116.6(14) . .
C9 C18 C13 118.8(14) . .
N2 C21 C22 126.1(17) . .
N2 C21 H21A 117.0 . .
C22 C21 H21A 117.0 . .
C27 C22 C23 118.0(16) . .
C27 C22 C21 129.1(17) . .
C23 C22 C21 112.9(16) . .
C24 C23 C22 121.8(18) . .
C24 C23 H23A 119.1 . .
C22 C23 H23A 119.1 . .
C23 C24 C25 123(2) . .
C23 C24 H24A 118.6 . .
C25 C24 H24A 118.6 . .
C26 C25 C24 113.6(18) . .
C26 C25 H25A 123.2 . .
C24 C25 H25A 123.2 . .
C25 C26 O4 121.0(16) . .
C25 C26 C27 125.4(19) . .
O4 C26 C27 113.5(15) . .
O3 C27 C22 125.2(15) . .
O3 C27 C26 116.6(16) . .
C22 C27 C26 118.2(17) . .
O4 C28 H28A 109.5 . .
O4 C28 H28B 109.5 . .
H28A C28 H28B 109.5 . .
O4 C28 H28C 109.5 . .
H28A C28 H28C 109.5 . .
H28B C28 H28C 109.5 . .
O23 C29 H29A 109.5 . .
O23 C29 H29B 109.5 . .
H29A C29 H29B 109.5 . .
O23 C29 H29C 109.5 . .
H29A C29 H29C 109.5 . .
H29B C29 H29C 109.5 . .
O23 C30 C31 126.3(16) . .
O23 C30 C35 114.1(16) . .
C31 C30 C35 119.6(17) . .
C32 C31 C30 120.9(16) . .
C32 C31 H31A 119.5 . .
C30 C31 H31A 119.5 . .
C31 C32 C33 122.1(17) . .
C31 C32 H32A 119.0 . .
C33 C32 H32A 119.0 . .
C32 C33 C34 115.9(18) . .
C32 C33 H33A 122.1 . .
C34 C33 H33A 122.1 . .
C35 C34 O21 118.9(14) . .
C35 C34 C33 122.3(15) . .
O21 C34 C33 118.8(15) . .
C34 C35 C30 119.2(16) . .
C34 C35 O22 118.7(14) . .
C30 C35 O22 122.1(16) . .
C37 C36 H36A 109.5 . .
C37 C36 H36B 109.5 . .
H36A C36 H36B 109.5 . .
C37 C36 H36C 109.5 . .
H36A C36 H36C 109.5 . .
H36B C36 H36C 109.5 . .
O7 C37 O8 120.8(15) . .
O7 C37 C36 121.2(17) . .
O8 C37 C36 117.8(16) . .
C39 C38 H38A 109.5 . .
C39 C38 H38B 109.5 . .
H38A C38 H38B 109.5 . .
C39 C38 H38C 109.5 . .
H38A C38 H38C 109.5 . .
H38B C38 H38C 109.5 . .
O5 C39 O6 124.6(15) . .
O5 C39 C38 115.5(14) . .
O6 C39 C38 119.8(15) . .
C42 C41 H41A 109.5 . .
C42 C41 H41B 109.5 . .
H41A C41 H41B 109.5 . .
C42 C41 H41C 109.5 . .
H41A C41 H41C 109.5 . .
H41B C41 H41C 109.5 . .
O10 C42 O9 126(2) . .
O10 C42 C41 119(2) . .
O9 C42 C41 116(2) . .
C44 C43 H43A 109.5 . .
C44 C43 H43B 109.5 . .
H43A C43 H43B 109.5 . .
C44 C43 H43C 109.5 . .
H43A C43 H43C 109.5 . .
H43B C43 H43C 109.5 . .
O30 C44 O29 126.1(18) . .
O30 C44 C43 120.1(18) . .
O29 C44 C43 113.6(17) . .
C46 C45 H45A 109.5 . .
C46 C45 H45B 109.5 . .
H45A C45 H45B 109.5 . .
C46 C45 H45C 109.5 . .
H45A C45 H45C 109.5 . .
H45B C45 H45C 109.5 . .
O15 C46 O16 126.3(18) . .
O15 C46 C45 117(2) . .
O16 C46 C45 117(2) . .
C48 C47 H47A 109.5 . .
C48 C47 H47B 109.5 . .
H47A C47 H47B 109.5 . .
C48 C47 H47C 109.5 . .
H47A C47 H47C 109.5 . .
H47B C47 H47C 109.5 . .
O11 C48 O12 124.1(17) . .
O11 C48 C47 122(2) . .
O12 C48 C47 114.0(18) . .
C50 C49 H49A 109.5 . .
C50 C49 H49B 109.5 . .
H49A C49 H49B 109.5 . .
C50 C49 H49C 109.5 . .
H49A C49 H49C 109.5 . .
H49B C49 H49C 109.5 . .
O18 C50 O17 122.6(15) . .
O18 C50 C49 118.8(16) . .
O17 C50 C49 118.6(16) . .
C52 C51 H51A 109.5 . .
C52 C51 H51B 109.5 . .
H51A C51 H51B 109.5 . .
C52 C51 H51C 109.5 . .
H51A C51 H51C 109.5 . .
H51B C51 H51C 109.5 . .
O20 C52 O19 122.8(16) . .
O20 C52 C51 122(2) . .
O19 C52 C51 115(2) . .
C54 C53 H53A 109.5 . .
C54 C53 H53B 109.5 . .
H53A C53 H53B 109.5 . .
C54 C53 H53C 109.5 . .
H53A C53 H53C 109.5 . .
H53B C53 H53C 109.5 . .
O14 C54 O13 124.8(16) . .
O14 C54 C53 119.2(18) . .
O13 C54 C53 116.0(17) . .
C56 C55 H55A 109.5 . .
C56 C55 H55B 109.5 . .
H55A C55 H55B 109.5 . .
C56 C55 H55C 109.5 . .
H55A C55 H55C 109.5 . .
H55B C55 H55C 109.5 . .
O24 C56 C55 103(2) . .
O24 C56 H56A 111.1 . .
C55 C56 H56A 111.1 . .
O24 C56 H56B 111.1 . .
C55 C56 H56B 111.1 . .
H56A C56 H56B 109.1 . .
O24 C57 C58 106(3) . .
O24 C57 H57A 110.6 . .
C58 C57 H57A 110.6 . .
O24 C57 H57B 110.6 . .
C58 C57 H57B 110.6 . .
H57A C57 H57B 108.7 . .
C57 C58 H58A 109.5 . .
C57 C58 H58B 109.5 . .
H58A C58 H58B 109.5 . .
C57 C58 H58C 109.5 . .
H58A C58 H58C 109.5 . .
H58B C58 H58C 109.5 . .
O27 C59 H59A 109.5 . .
O27 C59 H59B 109.5 . .
H59A C59 H59B 109.5 . .
O27 C59 H59C 109.5 . .
H59A C59 H59C 109.5 . .
H59B C59 H59C 109.5 . .
O26 C60 H60A 109.5 . .
O26 C60 H60B 109.5 . .
H60A C60 H60B 109.5 . .
O26 C60 H60C 109.5 . .
H60A C60 H60C 109.5 . .
H60B C60 H60C 109.5 . .
O25 C61 H61A 109.5 . .
O25 C61 H61B 109.4 . .
H61A C61 H61B 109.5 . .
O25 C61 H61C 109.5 . .
H61A C61 H61C 109.5 . .
H61B C61 H61C 109.5 . .
C62 O28 H28Z 109.5 . .
C61 O25 H25B 109.5 . .
C60 O26 H26A 109.5 . .
C59 O27 H27A 109.5 . .
O28 C62 H62A 109.5 . .
O28 C62 H62B 109.5 . .
H62A C62 H62B 109.5 . .
O28 C62 H62C 109.5 . .
H62A C62 H62C 109.5 . .
H62B C62 H62C 109.5 . .
C44 O29 Zn2 123.2(13) . .
C44 O30 Nd2 143.2(12) . .
Zn2 O31 Nd3 109.1(5) . .
Zn2 O31 Nd1 110.4(4) . .
Nd3 O31 Nd1 120.1(4) . .
Zn2 O31 Nd2 110.8(4) . .
Nd3 O31 Nd2 103.1(4) . .
Nd1 O31 Nd2 102.8(4) . .

loop_
_geom_bond_atom_site_label_1
_geom_bond_atom_site_label_2
_geom_bond_distance
_geom_bond_site_symmetry_2
Nd1 O31 2.219(10) .
Nd1 O14 2.276(12) .
Nd1 O12 2.283(11) .
Nd1 O16 2.299(14) .
Nd1 O3 2.301(10) .
Nd1 O22 2.406(9) .
Nd1 O19 2.468(11) .
Nd1 O4 2.603(12) .
Nd1 Zn2 3.413(3) .
Nd1 Zn1 3.437(2) .
Nd1 Nd2 3.5247(12) .
Nd1 Nd3 3.8421(14) .
Nd2 O30 2.232(11) .
Nd2 O17 2.260(12) .
Nd2 O31 2.292(8) .
Nd2 O6 2.322(11) .
Nd2 O21 2.336(11) .
Nd2 O19 2.374(12) .
Nd2 O22 2.421(11) .
Nd2 O8 2.471(11) .
Nd2 Zn2 3.484(2) .
Nd2 Nd3 3.5301(13) .
Nd3 O31 2.216(10) .
Nd3 O13 2.245(12) .
Nd3 O2 2.272(12) .
Nd3 O11 2.293(10) .
Nd3 O9 2.309(13) .
Nd3 O8 2.405(11) .
Nd3 O21 2.522(10) .
Nd3 O1 2.541(11) .
Nd3 Zn2 3.385(3) .
Nd3 Zn3 3.454(2) .
Zn1 O18 1.991(9) .
Zn1 O3 2.049(10) .
Zn1 O20 2.066(12) .
Zn1 N2 2.114(13) .
Zn1 O22 2.167(12) .
Zn1 O23 2.387(12) .
Zn2 O31 1.934(9) .
Zn2 O29 1.939(14) .
Zn2 O15 1.952(14) .
Zn2 O10 1.982(17) .
Zn3 O7 2.009(11) .
Zn3 O5 2.026(10) .
Zn3 N1 2.079(12) .
Zn3 O2 2.080(10) .
Zn3 O21 2.096(11) .
N1 C8 1.35(2) .
N1 C9 1.420(19) .
N2 C21 1.31(2) .
N2 C14 1.39(2) 3_566
O1 C2 1.34(2) .
O1 C1 1.41(2) .
O2 C7 1.32(2) .
O3 C27 1.32(2) .
O4 C26 1.40(2) .
O4 C28 1.44(2) .
O5 C39 1.247(18) .
O6 C39 1.278(19) .
O7 C37 1.25(2) .
O8 C37 1.31(2) .
O9 C42 1.22(2) .
O10 C42 1.19(2) .
O11 C48 1.24(2) .
O12 C48 1.29(2) .
O13 C54 1.26(2) .
O14 C54 1.23(2) .
O15 C46 1.25(2) .
O16 C46 1.27(2) .
O17 C50 1.29(2) .
O18 C50 1.23(2) .
O19 C52 1.27(2) .
O20 C52 1.23(2) .
O21 C34 1.385(18) .
O22 C35 1.420(19) .
O23 C30 1.32(2) .
O23 C29 1.44(3) .
O24 C56 1.453(10) .
O24 C57 1.464(10) .
C1 H1A 0.9600 .
C1 H1B 0.9600 .
C1 H1C 0.9600 .
C2 C7 1.40(2) .
C2 C3 1.44(3) .
C3 C4 1.36(3) .
C3 H3A 0.9300 .
C4 C5 1.39(3) .
C4 H4A 0.9300 .
C5 C6 1.39(3) .
C5 H5A 0.9300 .
C6 C7 1.43(2) .
C6 C8 1.43(2) .
C8 H8A 0.9300 .
C9 C10 1.32(2) .
C9 C18 1.42(2) .
C10 C11 1.45(2) .
C10 H10A 0.9300 .
C11 C12 1.37(2) .
C11 H11A 0.9300 .
C12 C13 1.41(2) .
C12 H12A 0.9300 .
C13 C18 1.44(2) .
C13 C14 1.45(2) .
C14 C15 1.39(2) .
C14 N2 1.39(2) 3_566
C15 C16 1.35(2) .
C15 H15A 0.9300 .
C16 C17 1.36(2) .
C16 H16A 0.9300 .
C17 C18 1.41(2) .
C17 H17A 0.9300 .
C21 C22 1.44(2) .
C21 H21A 0.9300 .
C22 C27 1.35(2) .
C22 C23 1.43(2) .
C23 C24 1.35(3) .
C23 H23A 0.9300 .
C24 C25 1.40(3) .
C24 H24A 0.9300 .
C25 C26 1.38(2) .
C25 H25A 0.9300 .
C26 C27 1.42(2) .
C28 H28A 0.9600 .
C28 H28B 0.9600 .
C28 H28C 0.9600 .
C29 H29A 0.9600 .
C29 H29B 0.9600 .
C29 H29C 0.9600 .
C30 C31 1.37(2) .
C30 C35 1.42(2) .
C31 C32 1.36(3) .
C31 H31A 0.9300 .
C32 C33 1.40(2) .
C32 H32A 0.9300 .
C33 C34 1.43(2) .
C33 H33A 0.9300 .
C34 C35 1.35(2) .
C36 C37 1.50(2) .
C36 H36A 0.9600 .
C36 H36B 0.9600 .
C36 H36C 0.9600 .
C38 C39 1.48(2) .
C38 H38A 0.9600 .
C38 H38B 0.9600 .
C38 H38C 0.9600 .
C41 C42 1.49(3) .
C41 H41A 0.9600 .
C41 H41B 0.9600 .
C41 H41C 0.9600 .
C43 C44 1.55(3) .
C43 H43A 0.9600 .
C43 H43B 0.9600 .
C43 H43C 0.9600 .
C44 O30 1.23(2) .
C44 O29 1.31(2) .
C45 C46 1.48(3) .
C45 H45A 0.9600 .
C45 H45B 0.9600 .
C45 H45C 0.9600 .
C47 C48 1.51(3) .
C47 H47A 0.9600 .
C47 H47B 0.9600 .
C47 H47C 0.9600 .
C49 C50 1.47(3) .
C49 H49A 0.9600 .
C49 H49B 0.9600 .
C49 H49C 0.9600 .
C51 C52 1.49(3) .
C51 H51A 0.9600 .
C51 H51B 0.9600 .
C51 H51C 0.9600 .
C53 C54 1.51(2) .
C53 H53A 0.9600 .
C53 H53B 0.9600 .
C53 H53C 0.9600 .
C55 C56 1.544(10) .
C55 H55A 0.9600 .
C55 H55B 0.9600 .
C55 H55C 0.9600 .
C56 H56A 0.9700 .
C56 H56B 0.9700 .
C57 C58 1.551(11) .
C57 H57A 0.9700 .
C57 H57B 0.9700 .
C58 H58A 0.9600 .
C58 H58B 0.9600 .
C58 H58C 0.9600 .
C59 O27 1.34(5) .
C59 H59A 0.9600 .
C59 H59B 0.9600 .
C59 H59C 0.9600 .
C60 O26 1.45(4) .
C60 H60A 0.9600 .
C60 H60B 0.9600 .
C60 H60C 0.9600 .
C61 O25 1.452(11) .
C61 H61A 0.9600 .
C61 H61B 0.9600 .
C61 H61C 0.9600 .
O28 C62 1.451(11) .
O28 H28Z 0.8200 .
O25 H25B 0.8200 .
O26 H26A 0.8200 .
O27 H27A 0.8200 .
C62 H62A 0.9600 .
C62 H62B 0.9600 .
C62 H62C 0.9600 .
